data_2236410
loop_
_publ_author_name
'Yuan, Zong-Yong'
'Zhao, Jun'
'Peng, Zhao'

_publ_section_title
;
 3-(6-Aminopyridinium-3-yl)benzoate monohydrate
;
_journal_coeditor_code JJ2152
_journal_issue 11
_journal_name_full 'Acta Crystallographica Section E'
_journal_page_first o3119
_journal_paper_doi 10.1107/S1600536812041943
_journal_volume 68
_journal_year 2012
_chemical_formula_iupac 'C12 H10 N2 O2 , H2 O'
_chemical_formula_moiety 'C12 H10 N2 O2, H2 O'
_chemical_formula_sum 'C12 H12 N2 O3'
_chemical_formula_weight 232.24
_chemical_name_systematic
;
3-(6-Aminopyridinium-3-yl)benzoate monohydrate
;
_space_group_IT_number 14
_symmetry_cell_setting monoclinic
_symmetry_space_group_name_Hall '-P 2ybc'
_symmetry_space_group_name_H-M 'P 1 21/c 1'
_atom_sites_solution_hydrogens geom
_atom_sites_solution_primary direct
_atom_sites_solution_secondary difmap
_audit_creation_method SHELXL-97
_cell_angle_alpha 90.00
_cell_angle_beta 101.44(3)
_cell_angle_gamma 90.00
_cell_formula_units_Z 4
_cell_length_a 7.1956(18)
_cell_length_b 13.091(9)
_cell_length_c 11.987(10)
_cell_measurement_reflns_used 1519
_cell_measurement_temperature 296(2)
_cell_measurement_theta_max 25.01
_cell_measurement_theta_min 3.11
_cell_volume 1106.7(12)
_computing_cell_refinement 'SAINT (Bruker,1999)'
_computing_data_collection 'SMART (Bruker, 1999)'
_computing_data_reduction 'SAINT (Bruker,1999)'
_computing_molecular_graphics 'SHELXTL (Sheldrick, 2008)'
_computing_publication_material 'SHELXTL (Sheldrick, 2008)'
_computing_structure_refinement 'SHELXL97 (Sheldrick, 2008)'
_computing_structure_solution 'SHELXS97 (Sheldrick, 2008)'
_diffrn_ambient_temperature 296(2)
_diffrn_measured_fraction_theta_full 0.999
_diffrn_measured_fraction_theta_max 0.999
_diffrn_measurement_device_type 'Bruker SMART CCD'
_diffrn_measurement_method '\f and \w'
_diffrn_radiation_monochromator graphite
_diffrn_radiation_source 'fine-focus sealed tube'
_diffrn_radiation_type MoK\a
_diffrn_radiation_wavelength 0.71073
_diffrn_reflns_av_R_equivalents 0.0951
_diffrn_reflns_av_sigmaI/netI 0.0574
_diffrn_reflns_limit_h_max 8
_diffrn_reflns_limit_h_min -8
_diffrn_reflns_limit_k_max 15
_diffrn_reflns_limit_k_min -15
_diffrn_reflns_limit_l_max 14
_diffrn_reflns_limit_l_min -14
_diffrn_reflns_number 9294
_diffrn_reflns_theta_full 25.01
_diffrn_reflns_theta_max 25.01
_diffrn_reflns_theta_min 3.11
_exptl_absorpt_coefficient_mu 0.102
_exptl_absorpt_correction_T_max 0.9829
_exptl_absorpt_correction_T_min 0.9799
_exptl_absorpt_correction_type multi-scan
_exptl_absorpt_process_details '(SADABS; Sheldrick, 1996)'
_exptl_crystal_colour colourless
_exptl_crystal_density_diffrn 1.394
_exptl_crystal_density_method 'not measured'
_exptl_crystal_description prism
_exptl_crystal_F_000 488
_exptl_crystal_size_max 0.20
_exptl_crystal_size_mid 0.18
_exptl_crystal_size_min 0.17
_refine_diff_density_max 0.300
_refine_diff_density_min -0.212
_refine_ls_extinction_method none
_refine_ls_goodness_of_fit_ref 1.087
_refine_ls_hydrogen_treatment constr
_refine_ls_matrix_type full
_refine_ls_number_parameters 154
_refine_ls_number_reflns 1942
_refine_ls_number_restraints 0
_refine_ls_restrained_S_all 1.087
_refine_ls_R_factor_all 0.1211
_refine_ls_R_factor_gt 0.0838
_refine_ls_shift/su_max 0.000
_refine_ls_shift/su_mean 0.000
_refine_ls_structure_factor_coef Fsqd
_refine_ls_weighting_details 'calc w=1/[\s^2^(Fo^2^)+(0.0884P)^2^+0.8024P] where P=(Fo^2^+2Fc^2^)/3'
_refine_ls_weighting_scheme calc
_refine_ls_wR_factor_gt 0.1907
_refine_ls_wR_factor_ref 0.2147
_reflns_number_gt 1344
_reflns_number_total 1942
_reflns_threshold_expression I>2\s(I)
_cod_data_source_file jj2152.cif
_cod_data_source_block I
_cod_original_cell_volume 1106.8(12)
_cod_original_sg_symbol_H-M 'P 21/c'
_cod_database_code 2236410
_cod_database_fobs_code 2236410

loop_
_symmetry_equiv_pos_as_xyz
'x, y, z'
'-x, y+1/2, -z+1/2'
'-x, -y, -z'
'x, -y-1/2, z-1/2'

loop_
_atom_site_type_symbol
_atom_site_label
_atom_site_fract_x
_atom_site_fract_y
_atom_site_fract_z
_atom_site_U_iso_or_equiv
_atom_site_adp_type
_atom_site_calc_flag
_atom_site_refinement_flags
_atom_site_occupancy
_atom_site_symmetry_multiplicity
C C1 0.6726(5) 0.2413(3) -0.2146(3) 0.0454(10) Uani d . 1 1
C C2 0.4946(5) 0.1869(3) -0.1993(3) 0.0408(9) Uani d . 1 1
C C3 0.4506(5) 0.1783(3) -0.0921(3) 0.0418(9) Uani d . 1 1
H H3A 0.5360 0.2026 -0.0291 0.050 Uiso calc R 1 1
C C4 0.2823(5) 0.1342(3) -0.0766(3) 0.0422(9) Uani d . 1 1
C C5 0.1555(6) 0.0988(3) -0.1711(4) 0.0518(11) Uani d . 1 1
H H5A 0.0407 0.0704 -0.1626 0.062 Uiso calc R 1 1
C C6 0.1995(6) 0.1055(3) -0.2783(4) 0.0546(11) Uani d . 1 1
H H6A 0.1146 0.0805 -0.3410 0.066 Uiso calc R 1 1
C C7 0.3682(5) 0.1489(3) -0.2930(3) 0.0475(10) Uani d . 1 1
H H7A 0.3969 0.1526 -0.3652 0.057 Uiso calc R 1 1
C C8 0.2383(5) 0.1250(3) 0.0394(3) 0.0414(9) Uani d . 1 1
C C9 0.0750(5) 0.1644(3) 0.0640(3) 0.0461(10) Uani d . 1 1
H H9A -0.0115 0.1964 0.0067 0.055 Uiso calc R 1 1
C C10 0.1542(5) 0.1128(3) 0.2573(3) 0.0442(10) Uani d . 1 1
C C11 0.3236(5) 0.0713(3) 0.2355(3) 0.0482(10) Uani d . 1 1
H H11A 0.4080 0.0389 0.2936 0.058 Uiso calc R 1 1
C C12 0.3642(5) 0.0783(3) 0.1300(3) 0.0478(10) Uani d . 1 1
H H12A 0.4779 0.0517 0.1172 0.057 Uiso calc R 1 1
N N1 0.0361(4) 0.1579(2) 0.1700(3) 0.0454(8) Uani d . 1 1
H H1A -0.0681 0.1837 0.1819 0.054 Uiso calc R 1 1
N N2 0.1056(5) 0.1100(3) 0.3583(3) 0.0558(10) Uani d . 1 1
H H2A 0.0003 0.1366 0.3671 0.067 Uiso calc R 1 1
H H2B 0.1795 0.0814 0.4149 0.067 Uiso calc R 1 1
O O1 0.7197(4) 0.2360(2) -0.3109(2) 0.0626(9) Uani d . 1 1
O O1W 0.2996(5) -0.0676(3) 0.4736(3) 0.0984(13) Uani d . 1 1
H H1WA 0.3198 -0.0995 0.5372 0.148 Uiso d R 1 1
H H1WB 0.2433 -0.1120 0.4237 0.148 Uiso d R 1 1
O O2 0.7649(4) 0.2900(2) -0.1316(2) 0.0611(9) Uani d . 1 1

loop_
_atom_site_aniso_label
_atom_site_aniso_U_11
_atom_site_aniso_U_22
_atom_site_aniso_U_33
_atom_site_aniso_U_12
_atom_site_aniso_U_13
_atom_site_aniso_U_23
C1 0.040(2) 0.050(2) 0.048(2) 0.0020(18) 0.0135(18) 0.007(2)
C2 0.0366(19) 0.038(2) 0.052(2) 0.0037(16) 0.0172(17) 0.0019(17)
C3 0.039(2) 0.043(2) 0.046(2) 0.0025(17) 0.0136(17) -0.0019(17)
C4 0.043(2) 0.034(2) 0.055(2) -0.0038(16) 0.0223(18) -0.0001(17)
C5 0.045(2) 0.046(2) 0.068(3) -0.0120(19) 0.019(2) -0.007(2)
C6 0.051(3) 0.055(3) 0.055(3) -0.008(2) 0.004(2) -0.007(2)
C7 0.047(2) 0.045(2) 0.053(2) 0.0009(19) 0.0162(19) -0.0021(19)
C8 0.043(2) 0.0304(19) 0.055(2) 0.0031(16) 0.0192(18) 0.0039(17)
C9 0.046(2) 0.043(2) 0.053(2) -0.0009(18) 0.0183(19) 0.0058(18)
C10 0.047(2) 0.035(2) 0.056(2) -0.0028(17) 0.0215(19) 0.0021(18)
C11 0.046(2) 0.043(2) 0.060(3) 0.0058(18) 0.0190(19) 0.0039(19)
C12 0.044(2) 0.039(2) 0.065(3) 0.0067(18) 0.023(2) -0.0010(19)
N1 0.0381(17) 0.0437(18) 0.060(2) 0.0043(15) 0.0242(16) 0.0041(16)
N2 0.053(2) 0.062(2) 0.058(2) 0.0078(17) 0.0229(17) 0.0039(17)
O1 0.0569(18) 0.089(2) 0.0477(17) -0.0125(16) 0.0258(14) -0.0030(15)
O1W 0.120(3) 0.107(3) 0.070(2) 0.030(3) 0.024(2) 0.032(2)
O2 0.0484(16) 0.083(2) 0.0543(18) -0.0193(16) 0.0175(14) -0.0085(16)

loop_
_atom_type_symbol
_atom_type_description
_atom_type_scat_dispersion_real
_atom_type_scat_dispersion_imag
_atom_type_scat_source
C C 0.0033 0.0016 'International Tables Vol C Tables 4.2.6.8 and 6.1.1.4'
H H 0.0000 0.0000 'International Tables Vol C Tables 4.2.6.8 and 6.1.1.4'
N N 0.0061 0.0033 'International Tables Vol C Tables 4.2.6.8 and 6.1.1.4'
O O 0.0106 0.0060 'International Tables Vol C Tables 4.2.6.8 and 6.1.1.4'

loop_
_geom_angle_atom_site_label_1
_geom_angle_atom_site_label_2
_geom_angle_atom_site_label_3
_geom_angle
O2 C1 O1 123.7(4)
O2 C1 C2 118.1(3)
O1 C1 C2 118.2(4)
C3 C2 C7 119.1(3)
C3 C2 C1 120.5(3)
C7 C2 C1 120.3(3)
C4 C3 C2 121.5(4)
C4 C3 H3A 119.2
C2 C3 H3A 119.2
C5 C4 C3 118.7(4)
C5 C4 C8 120.6(3)
C3 C4 C8 120.7(4)
C6 C5 C4 120.2(4)
C6 C5 H5A 119.9
C4 C5 H5A 119.9
C7 C6 C5 120.8(4)
C7 C6 H6A 119.6
C5 C6 H6A 119.6
C6 C7 C2 119.6(4)
C6 C7 H7A 120.2
C2 C7 H7A 120.2
C9 C8 C12 116.5(3)
C9 C8 C4 121.4(4)
C12 C8 C4 122.1(3)
N1 C9 C8 121.6(4)
N1 C9 H9A 119.2
C8 C9 H9A 119.2
N2 C10 N1 118.8(3)
N2 C10 C11 123.6(4)
N1 C10 C11 117.6(3)
C12 C11 C10 120.1(4)
C12 C11 H11A 120.0
C10 C11 H11A 120.0
C11 C12 C8 121.6(4)
C11 C12 H12A 119.2
C8 C12 H12A 119.2
C10 N1 C9 122.7(3)
C10 N1 H1A 118.7
C9 N1 H1A 118.7
C10 N2 H2A 120.0
C10 N2 H2B 120.0
H2A N2 H2B 120.0
H1WA O1W H1WB 105.1

loop_
_geom_bond_atom_site_label_1
_geom_bond_atom_site_label_2
_geom_bond_distance
C1 O2 1.256(4)
C1 O1 1.267(5)
C1 C2 1.508(5)
C2 C3 1.387(5)
C2 C7 1.390(5)
C3 C4 1.387(5)
C3 H3A 0.9300
C4 C5 1.386(5)
C4 C8 1.491(5)
C5 C6 1.385(5)
C5 H5A 0.9300
C6 C7 1.383(5)
C6 H6A 0.9300
C7 H7A 0.9300
C8 C9 1.368(5)
C8 C12 1.408(5)
C9 N1 1.357(5)
C9 H9A 0.9300
C10 N2 1.326(5)
C10 N1 1.346(5)
C10 C11 1.406(5)
C11 C12 1.357(5)
C11 H11A 0.9300
C12 H12A 0.9300
N1 H1A 0.8600
N2 H2A 0.8600
N2 H2B 0.8600
O1W H1WA 0.8554
O1W H1WB 0.8736

loop_
_geom_hbond_atom_site_label_D
_geom_hbond_atom_site_label_H
_geom_hbond_atom_site_label_A
_geom_hbond_site_symmetry_A
_geom_hbond_distance_DH
_geom_hbond_distance_HA
_geom_hbond_distance_DA
_geom_hbond_angle_DHA
N1 H1A O1 4_466 0.86 1.87 2.715(4) 167.2
N2 H2A O2 4_466 0.86 1.95 2.803(4) 171.6
N2 H2B O1W . 0.86 2.19 2.915(5) 141.5
O1W H1WA O2 2_645 0.86 2.00 2.761(5) 146.9
O1W H1WB O1 3_655 0.87 2.16 2.928(5) 146.0

loop_
_geom_torsion_atom_site_label_1
_geom_torsion_atom_site_label_2
_geom_torsion_atom_site_label_3
_geom_torsion_atom_site_label_4
_geom_torsion
O2 C1 C2 C3 -9.5(5)
O1 C1 C2 C3 171.0(4)
O2 C1 C2 C7 167.5(4)
O1 C1 C2 C7 -11.9(5)
C7 C2 C3 C4 -1.1(5)
C1 C2 C3 C4 176.0(3)
C2 C3 C4 C5 -0.4(5)
C2 C3 C4 C8 179.6(3)
C3 C4 C5 C6 1.5(6)
C8 C4 C5 C6 -178.5(4)
C4 C5 C6 C7 -1.1(6)
C5 C6 C7 C2 -0.5(6)
C3 C2 C7 C6 1.5(5)
C1 C2 C7 C6 -175.6(3)
C5 C4 C8 C9 -55.5(5)
C3 C4 C8 C9 124.6(4)
C5 C4 C8 C12 126.5(4)
C3 C4 C8 C12 -53.5(5)
C12 C8 C9 N1 -0.6(6)
C4 C8 C9 N1 -178.7(3)
N2 C10 C11 C12 -179.2(4)
N1 C10 C11 C12 0.7(6)
C10 C11 C12 C8 -1.3(6)
C9 C8 C12 C11 1.2(6)
C4 C8 C12 C11 179.3(4)
N2 C10 N1 C9 179.9(4)
C11 C10 N1 C9 -0.1(5)
C8 C9 N1 C10 0.0(6)

loop_
_cod_related_entry_id
_cod_related_entry_database
_cod_related_entry_code
1 ChemSpider 30658111
